data_1527709
loop_
_publ_author_name
'Kuznietz, M.'
'Bouree, F.'
'Pinto, H.'
'Melamud, M.'

_publ_section_title
;
 U Co Ni Ge2, nonmagnetic solid solution of the antiferromagnets U Co2 Ge2
 and U Ni2 Ge2
;
_journal_name_full 'Solid State Communications'
_journal_page_first 93
_journal_page_last 97
_journal_volume 90
_journal_year 1994
_chemical_formula_sum 'Co Ge2 Ni U'
_chemical_name_systematic '(Co Ni) Ge2 U'
_space_group_IT_number 129
_symmetry_space_group_name_Hall '-P 4a 2a'
_symmetry_space_group_name_H-M 'P 4/n m m :2'
_cell_angle_alpha 90
_cell_angle_beta 90
_cell_angle_gamma 90
_cell_formula_units_Z 2
_cell_length_a 4.069
_cell_length_b 4.069
_cell_length_c 9.549
_cell_volume 158.101
_citation_journal_id_ASTM SSCOA4
_cod_data_source_file Kuznietz_SSCOA4_1994_347.cif
_cod_data_source_block Co1Ge2Ni1U1
_cod_original_cell_volume 158.1005
_cod_original_formula_sum 'Co1 Ge2 Ni1 U1'
_cod_database_code 1527709

loop_
_symmetry_equiv_pos_as_xyz
x,y,z
-y+1/2,x,z
-x+1/2,-y+1/2,z
y,-x+1/2,z
x+1/2,-y,-z
y+1/2,x+1/2,-z
-x,y+1/2,-z
-y,-x,-z
-x,-y,-z
y-1/2,-x,-z
x-1/2,y-1/2,-z
-y,x-1/2,-z
-x-1/2,y,z
-y-1/2,-x-1/2,z
x,-y-1/2,z
y,x,z

loop_
_atom_site_label
_atom_site_type_symbol
_atom_site_fract_x
_atom_site_fract_y
_atom_site_fract_z
_atom_site_occupancy
_atom_site_U_iso_or_equiv
Ni1 Ni 0.25 0.75 0 0.5 0.0
Co1 Co 0.25 0.75 0 0.5 0.0
Ge2 Ge 0.25 0.75 0.5 1 0.0
Ni2 Ni 0.25 0.25 0.3745 0.5 0.0
U1 U 0.25 0.25 0.7539 1 0.0
Co2 Co 0.25 0.25 0.3745 0.5 0.0
Ge1 Ge 0.25 0.25 0.1325 1 0.0
